data_2214572
loop_
_publ_author_name
'Gao, Yuxiang'
'Wang, Libin'
'Hao, Xiangrong'

_publ_section_title
;
 Poly[chlorido(\m~3~-1,2,4-triazolato)manganese(II)]
;
_journal_coeditor_code CF2116
_journal_issue 8
_journal_name_full 'Acta Crystallographica Section E'
_journal_page_first m2142
_journal_page_last m2142
_journal_paper_doi 10.1107/S1600536807032886
_journal_volume 63
_journal_year 2007
_chemical_formula_iupac '[Mn (C2 H2 N3) Cl]'
_chemical_formula_moiety 'C2 H2 Cl Mn N3'
_chemical_formula_sum 'C2 H2 Cl Mn N3'
_chemical_formula_weight 158.46
_chemical_name_systematic
;
Poly[chlorido(\m~3~-1,2,4-triazolato)manganese(II)]
;
_space_group_IT_number 14
_symmetry_cell_setting monoclinic
_symmetry_space_group_name_Hall '-P 2yn'
_symmetry_space_group_name_H-M 'P 1 21/n 1'
_atom_sites_solution_hydrogens geom
_atom_sites_solution_primary direct
_atom_sites_solution_secondary difmap
_audit_creation_method SHELXL97
_cell_angle_alpha 90.00
_cell_angle_beta 99.7833(18)
_cell_angle_gamma 90.00
_cell_formula_units_Z 4
_cell_length_a 6.277(2)
_cell_length_b 9.6631(10)
_cell_length_c 8.6724(10)
_cell_measurement_reflns_used 1032
_cell_measurement_temperature 293(2)
_cell_measurement_theta_max 26.02
_cell_measurement_theta_min 3.13
_cell_volume 518.38(18)
_computing_cell_refinement 'SAINT-Plus (Bruker, 2001)'
_computing_data_collection 'APEX2 (Bruker, 2001)'
_computing_data_reduction SAINT-Plus
_computing_molecular_graphics SHELXTL
_computing_publication_material SHELXTL
_computing_structure_refinement SHELXTL
_computing_structure_solution 'SHELXTL (Bruker, 2001)'
_diffrn_ambient_temperature 293(2)
_diffrn_measured_fraction_theta_full 0.958
_diffrn_measured_fraction_theta_max 0.958
_diffrn_measurement_device_type 'Bruker APEXII CCD area-detector'
_diffrn_measurement_method '\f and \w'
_diffrn_radiation_monochromator graphite
_diffrn_radiation_source 'fine-focus sealed tube'
_diffrn_radiation_type MoK\a
_diffrn_radiation_wavelength 0.71073
_diffrn_reflns_av_R_equivalents 0.0254
_diffrn_reflns_av_sigmaI/netI 0.0217
_diffrn_reflns_limit_h_max 7
_diffrn_reflns_limit_h_min -7
_diffrn_reflns_limit_k_max 12
_diffrn_reflns_limit_k_min -12
_diffrn_reflns_limit_l_max 10
_diffrn_reflns_limit_l_min -10
_diffrn_reflns_number 4328
_diffrn_reflns_theta_full 26.52
_diffrn_reflns_theta_max 26.52
_diffrn_reflns_theta_min 3.18
_exptl_absorpt_coefficient_mu 2.918
_exptl_absorpt_correction_type none
_exptl_crystal_colour pink
_exptl_crystal_density_diffrn 2.031
_exptl_crystal_density_method 'not measured'
_exptl_crystal_description cube
_exptl_crystal_F_000 308
_exptl_crystal_size_max 0.10
_exptl_crystal_size_mid 0.10
_exptl_crystal_size_min 0.10
_refine_diff_density_max 0.879
_refine_diff_density_min -0.976
_refine_ls_extinction_coef 0.073(9)
_refine_ls_extinction_expression Fc^*^=kFc[1+0.001xFc^2^\l^3^/sin(2\q)]^-1/4^
_refine_ls_extinction_method 'SHELXTL (Bruker, 2001)'
_refine_ls_goodness_of_fit_ref 0.998
_refine_ls_hydrogen_treatment constr
_refine_ls_matrix_type full
_refine_ls_number_parameters 65
_refine_ls_number_reflns 1032
_refine_ls_number_restraints 0
_refine_ls_restrained_S_all 0.998
_refine_ls_R_factor_all 0.0352
_refine_ls_R_factor_gt 0.0337
_refine_ls_shift/su_max 0.000
_refine_ls_shift/su_mean 0.000
_refine_ls_structure_factor_coef Fsqd
_refine_ls_weighting_details 'calc w = 1/[\s^2^(Fo^2^)+(0.0830P)^2^+3.8904P] where P=(Fo^2^+2Fc^2^)/3'
_refine_ls_weighting_scheme calc
_refine_ls_wR_factor_gt 0.1437
_refine_ls_wR_factor_ref 0.1471
_reflns_number_gt 931
_reflns_number_total 1032
_reflns_threshold_expression I>2\s(I)
_cod_data_source_file cf2116.cif
_cod_data_source_block I
_cod_original_cell_volume 518.34(18)
_cod_original_sg_symbol_H-M 'P 21/n'
_cod_database_code 2214572
_cod_database_fobs_code 2214572

loop_
_symmetry_equiv_pos_as_xyz
'x, y, z'
'-x+1/2, y+1/2, -z+1/2'
'-x, -y, -z'
'x-1/2, -y-1/2, z-1/2'

loop_
_atom_site_type_symbol
_atom_site_label
_atom_site_fract_x
_atom_site_fract_y
_atom_site_fract_z
_atom_site_U_iso_or_equiv
_atom_site_adp_type
_atom_site_calc_flag
_atom_site_refinement_flags
_atom_site_occupancy
C C1 0.2120(12) 0.7540(7) 0.9382(7) 0.0447(17) Uani d . 1
H H1 0.1646 0.8101 1.0126 0.054 Uiso calc R 1
C C2 0.2601(11) 0.6687(7) 0.7288(7) 0.0408(15) Uani d . 1
H H2 0.2520 0.6529 0.6221 0.049 Uiso calc R 1
Cl Cl2 0.8066(3) 0.4464(2) 0.6732(2) 0.0558(6) Uani d . 1
Mn Mn1 0.54405(12) 0.41947(7) 0.81490(8) 0.0179(4) Uani d . 1
N N1 0.1569(9) 0.7723(6) 0.7860(6) 0.0398(12) Uani d . 1
N N2 0.3417(9) 0.6475(6) 0.9727(6) 0.0416(13) Uani d . 1
N N3 0.3735(9) 0.5915(5) 0.8358(6) 0.0383(12) Uani d . 1

loop_
_atom_site_aniso_label
_atom_site_aniso_U_11
_atom_site_aniso_U_22
_atom_site_aniso_U_33
_atom_site_aniso_U_12
_atom_site_aniso_U_13
_atom_site_aniso_U_23
C1 0.061(4) 0.038(4) 0.033(3) 0.014(3) 0.001(3) -0.003(3)
C2 0.058(4) 0.038(4) 0.025(3) 0.005(3) 0.004(3) 0.002(2)
Cl2 0.0578(12) 0.0639(12) 0.0499(11) -0.0046(9) 0.0213(8) 0.0023(9)
Mn1 0.0244(5) 0.0159(5) 0.0126(5) 0.0004(3) 0.0009(3) -0.0014(2)
N1 0.050(3) 0.034(3) 0.034(3) 0.004(2) 0.003(2) 0.002(2)
N2 0.056(3) 0.039(3) 0.028(3) 0.006(3) 0.002(2) -0.003(2)
N3 0.048(3) 0.038(3) 0.027(2) 0.003(2) 0.001(2) -0.004(2)

loop_
_atom_type_symbol
_atom_type_description
_atom_type_scat_dispersion_real
_atom_type_scat_dispersion_imag
_atom_type_scat_source
C C 0.0033 0.0016 'International Tables Vol C Tables 4.2.6.8 and 6.1.1.4'
H H 0.0000 0.0000 'International Tables Vol C Tables 4.2.6.8 and 6.1.1.4'
N N 0.0061 0.0033 'International Tables Vol C Tables 4.2.6.8 and 6.1.1.4'
Cl Cl 0.1484 0.1585 'International Tables Vol C Tables 4.2.6.8 and 6.1.1.4'
Mn Mn 0.3368 0.7283 'International Tables Vol C Tables 4.2.6.8 and 6.1.1.4'

loop_
_geom_angle_atom_site_label_1
_geom_angle_atom_site_label_2
_geom_angle_atom_site_label_3
_geom_angle_site_symmetry_1
_geom_angle_site_symmetry_3
_geom_angle
N2 C1 N1 . . 112.3(6)
N2 C1 H1 . . 123.8
N1 C1 H1 . . 123.8
N3 C2 N1 . . 113.9(5)
N3 C2 H2 . . 123.0
N1 C2 H2 . . 123.0
N2 Mn1 N1 3_667 2_546 106.1(2)
N2 Mn1 N3 3_667 . 107.7(2)
N1 Mn1 N3 2_546 . 108.8(2)
N2 Mn1 Cl2 3_667 . 111.59(18)
N1 Mn1 Cl2 2_546 . 108.15(18)
N3 Mn1 Cl2 . . 114.16(18)
C1 N1 C2 . . 102.2(5)
C1 N1 Mn1 . 2_556 124.9(5)
C2 N1 Mn1 . 2_556 132.9(4)
C1 N2 N3 . . 107.0(5)
C1 N2 Mn1 . 3_667 125.7(4)
N3 N2 Mn1 . 3_667 127.3(4)
C2 N3 N2 . . 104.6(5)
C2 N3 Mn1 . . 130.2(4)
N2 N3 Mn1 . . 125.0(4)

loop_
_geom_bond_atom_site_label_1
_geom_bond_atom_site_label_2
_geom_bond_site_symmetry_2
_geom_bond_distance
C1 N2 . 1.315(8)
C1 N1 . 1.318(8)
C1 H1 . 0.930
C2 N3 . 1.304(8)
C2 N1 . 1.334(8)
C2 H2 . 0.930
Cl2 Mn1 . 2.232(2)
Mn1 N2 3_667 1.969(5)
Mn1 N1 2_546 2.001(5)
Mn1 N3 . 2.002(5)
N1 Mn1 2_556 2.001(5)
N2 N3 . 1.350(7)
N2 Mn1 3_667 1.969(5)
